data_1559458
loop_
_publ_author_name
'Jerslev, Bodil'
'Larsen, Sine'

_publ_section_title
;
 Hydrogen Bonding and Stereochemistry of Ring-Hydroxylated Aromatic
 Aldehyde Oximes. Crystal Structures of Three 4-OH-Substituted
 Benzaldehyde Oximes
;
_journal_name_full 'Acta Chemica Scandinavica'
_journal_page_first 285
_journal_page_last 291
_journal_paper_doi 10.3891/acta.chem.scand.45-0285
_journal_volume 45
_journal_year 1991
_chemical_formula_sum 'C8 H9 N O3'
_chemical_formula_weight 167.17
_chemical_name_common
;
4-Hydroxy-3-methoxybenzaldehyde oxime, vanillinoxime 
;
_space_group_IT_number 14
_space_group_name_Hall '-P 2ybc'
_space_group_name_H-M_alt 'P 1 21/c 1'
_symmetry_cell_setting monoclinic
_symmetry_Int_Tables_number 14
_symmetry_space_group_name_Hall '-P 2ybc'
_symmetry_space_group_name_H-M 'P 1 21/c 1'
_cell_angle_alpha 90.
_cell_angle_beta 93.930(4)
_cell_angle_gamma 90.
_cell_formula_units_Z 4
_cell_length_a 6.3720(3)
_cell_length_b 16.6462(13)
_cell_length_c 7.5700(3)
_cell_volume 801.06(8)
_diffrn_ambient_temperature 296
_diffrn_radiation_probe x-ray
_diffrn_radiation_type CuK\a
_diffrn_radiation_wavelength 1.54178
_exptl_absorpt_coefficient_mu 0.861
_exptl_crystal_density_diffrn 1.386
_exptl_crystal_F_000 325
_refine_ls_goodness_of_fit_ref 1.7
_refine_ls_number_parameters 109
_refine_ls_number_reflns 1146
_refine_ls_R_factor_gt 0.053
_refine_ls_wR_factor_gt 0.073
_cod_data_source_file Acta-Chem-Scand-1991-45-285-3.cif
_cod_data_source_block 3
_cod_original_sg_symbol_H-M 'P 21/c'
_cod_database_code 1559458

loop_
_space_group_symop_id
_space_group_symop_operation_xyz
1 x,y,z
2 -x,1/2+y,1/2-z
3 -x,-y,-z
4 x,1/2-y,1/2+z

loop_
_atom_site_label
_atom_site_type_symbol
_atom_site_thermal_displace_type
_atom_site_fract_x
_atom_site_fract_y
_atom_site_fract_z
_atom_site_occupancy
_atom_site_U_iso_or_equiv
_atom_site_calc_flag
_atom_site_refinement_flags
_atom_site_disorder_assembly
_atom_site_disorder_group
O9 O Uiso 0.8827(3) 0.42024(8) 0.4275(3) 1.000 0.0784(5) . . . .
O10 O Uiso 0.1472(2) 0.75228(8) 0.0285(2) 1.000 0.0588(4) . . . .
O11 O Uiso 0.5217(2) 0.78123(9) 0.1926(2) 1.000 0.0580(4) . . . .
N8 N Uiso 0.7955(3) 0.49610(10) 0.3847(3) 1.000 0.0567(5) . . . .
C1 C Uiso 0.4997(3) 0.56020(10) 0.2310(3) 1.000 0.0560(5) . . . .
C2 C Uiso 0.5782(3) 0.63830(10) 0.2512(3) 1.000 0.0453(5) . . . .
C3 C Uiso 0.4612(3) 0.70260(10) 0.1845(3) 1.000 0.0421(4) . . . .
C4 C Uiso 0.2633(3) 0.69000(10) 0.0972(3) 1.000 0.0476(5) . . . .
C5 C Uiso 0.1852(3) 0.61350(10) 0.0796(4) 1.000 0.0680(6) . . . .
C6 C Uiso 0.3031(4) 0.54900(10) 0.1454(4) 1.000 0.0771(8) . . . .
C7 C Uiso 0.6208(4) 0.49030(10) 0.2965(4) 1.000 0.0678(6) . . . .
C12 C Uiso 0.7254(3) 0.79890(10) 0.2712(4) 1.000 0.0612(6) . . . .

loop_
_atom_type_symbol
_atom_type_description
_atom_type_scat_dispersion_real
_atom_type_scat_dispersion_imag
_atom_type_scat_source
C C 0.0181 0.0091 ' International Tables Vol C Tables 4.2.6.8 and 6.1.1.4'
N N 0.0311 0.0180 ' International Tables Vol C Tables 4.2.6.8 and 6.1.1.4'
O O 0.0492 0.0322 ' International Tables Vol C Tables 4.2.6.8 and 6.1.1.4'

loop_
_geom_angle_atom_site_label_1
_geom_angle_atom_site_label_2
_geom_angle_atom_site_label_3
_geom_angle
_geom_angle_site_symmetry_1
_geom_angle_site_symmetry_2
_geom_angle_site_symmetry_3
_geom_angle_publ_flag
C3 O11 C12 117.67(15) . . . yes
O9 N8 C7 111.90(17) . . . yes
C2 C1 C6 118.85(17) . . . no
C2 C1 C7 121.73(19) . . . no
C6 C1 C7 119.41(17) . . . no
C1 C2 C3 120.07(18) . . . no
O11 C3 C2 125.70(18) . . . yes
O11 C3 C4 114.07(16) . . . yes
C2 C3 C4 120.23(16) . . . no
O10 C4 C3 121.12(15) . . . yes
O10 C4 C5 119.22(18) . . . yes
C3 C4 C5 119.66(17) . . . no
C4 C5 C6 120.1(2) . . . no
C1 C6 C5 121.08(17) . . . no
N8 C7 C1 122.95(17) . . . yes

loop_
_geom_bond_atom_site_label_1
_geom_bond_atom_site_label_2
_geom_bond_distance
_geom_bond_site_symmetry_1
_geom_bond_site_symmetry_2
_geom_bond_publ_flag
O9 N8 1.408(2) . . yes
O10 C4 1.356(2) . . yes
O11 C3 1.365(2) . . yes
O11 C12 1.421(3) . . yes
N8 C7 1.262(3) . . yes
C1 C2 1.398(2) . . no
C1 C6 1.383(3) . . no
C1 C7 1.464(3) . . no
C2 C3 1.380(3) . . no
C3 C4 1.399(3) . . no
C4 C5 1.370(2) . . no
C5 C6 1.384(3) . . no

loop_
_geom_torsion_atom_site_label_1
_geom_torsion_atom_site_label_2
_geom_torsion_atom_site_label_3
_geom_torsion_atom_site_label_4
_geom_torsion
_geom_torsion_site_symmetry_1
_geom_torsion_site_symmetry_2
_geom_torsion_site_symmetry_3
_geom_torsion_site_symmetry_4
_geom_torsion_publ_flag
C12 O11 C3 C2 2.2(3) . . . . no
C12 O11 C3 C4 -176.9(2) . . . . no
O9 N8 C7 C1 -178.3(2) . . . . no
C6 C1 C2 C3 -0.8(3) . . . . no
C2 C1 C7 N8 4.8(4) . . . . no
C6 C1 C7 N8 -175.8(3) . . . . no
C7 C1 C6 C5 -179.1(3) . . . . no
C2 C1 C6 C5 0.3(4) . . . . no
C7 C1 C2 C3 178.7(2) . . . . no
C1 C2 C3 O11 -178.7(2) . . . . no
C1 C2 C3 C4 0.3(3) . . . . no
O11 C3 C4 C5 179.7(2) . . . . no
C2 C3 C4 O10 -179.1(2) . . . . no
C2 C3 C4 C5 0.6(3) . . . . no
O11 C3 C4 O10 0.1(3) . . . . no
C3 C4 C5 C6 -1.0(4) . . . . no
O10 C4 C5 C6 178.6(2) . . . . no
C4 C5 C6 C1 0.6(4) . . . . no
